data_7225402
loop_
_publ_author_name
'Mahmoud, Abdallah G.'
'Mahmudov, Kamran T.'
'Guedes da Silva, M. F\'atima C.'
'Pombeiro, Armando J. L.'

_publ_section_title
;
 Reaction of sodium 2-(2-(2,4-dioxopentan-3-ylidene)hydrazinyl)
 benzenesulfonate with ethylenediamine on Cu(II) and Ni(II) centres:
 efficient Cu(II) homogeneous catalysts for cyanosilylation of aldehydes
;
_journal_name_full 'RSC Adv.'
_journal_paper_doi 10.1039/C6RA12274D
_journal_year 2016
_chemical_formula_moiety 'C26 H38 Cu N8 O10 S2'
_chemical_formula_sum 'C26 H38 Cu N8 O10 S2'
_chemical_formula_weight 750.30
_space_group_crystal_system monoclinic
_space_group_IT_number 14
_space_group_name_Hall '-P 2ybc'
_space_group_name_H-M_alt 'P 1 21/c 1'
_symmetry_space_group_name_Hall '-P 2ybc'
_symmetry_space_group_name_H-M 'P 1 21/c 1'
_atom_sites_solution_hydrogens mixed
_audit_creation_method SHELXL-2014/7
_audit_update_record
;
2016-02-28 deposited with the CCDC.
2016-05-31 downloaded from the CCDC.
;
_cell_angle_alpha 90
_cell_angle_beta 106.071(2)
_cell_angle_gamma 90
_cell_formula_units_Z 2
_cell_length_a 7.4179(4)
_cell_length_b 20.0875(12)
_cell_length_c 11.2037(7)
_cell_measurement_reflns_used 6570
_cell_measurement_temperature 296(2)
_cell_measurement_theta_max 27.21
_cell_measurement_theta_min 2.77
_cell_volume 1604.19(16)
_computing_cell_refinement 'Bruker SAINT'
_computing_data_collection 'Bruker APEX2'
_computing_data_reduction 'Bruker SAINT'
_computing_molecular_graphics 'Mercury CSD 3.5.1'
_computing_structure_refinement 'SHELXL-2014/7 (Sheldrick, 2014)'
_computing_structure_solution 'SIR97 (Giacovazzo et al, 1997)'
_diffrn_ambient_temperature 296(2)
_diffrn_measured_fraction_theta_full 0.999
_diffrn_measured_fraction_theta_max 0.994
_diffrn_measurement_device_type 'Bruker APEX-II PHOTON 100'
_diffrn_measurement_method '\f and \w scans'
_diffrn_radiation_type MoK\a
_diffrn_radiation_wavelength 0.71073
_diffrn_reflns_av_R_equivalents 0.0299
_diffrn_reflns_av_unetI/netI 0.0230
_diffrn_reflns_Laue_measured_fraction_full 0.999
_diffrn_reflns_Laue_measured_fraction_max 0.994
_diffrn_reflns_limit_h_max 9
_diffrn_reflns_limit_h_min -9
_diffrn_reflns_limit_k_max 25
_diffrn_reflns_limit_k_min -25
_diffrn_reflns_limit_l_max 14
_diffrn_reflns_limit_l_min -13
_diffrn_reflns_number 16062
_diffrn_reflns_point_group_measured_fraction_full 0.999
_diffrn_reflns_point_group_measured_fraction_max 0.994
_diffrn_reflns_theta_full 25.000
_diffrn_reflns_theta_max 27.307
_diffrn_reflns_theta_min 2.774
_exptl_absorpt_coefficient_mu 0.879
_exptl_absorpt_correction_T_max 0.916
_exptl_absorpt_correction_T_min 0.881
_exptl_absorpt_correction_type multi-scan
_exptl_absorpt_process_details sadabs
_exptl_crystal_colour brown
_exptl_crystal_density_diffrn 1.553
_exptl_crystal_description plate
_exptl_crystal_F_000 782
_exptl_crystal_size_max 0.200
_exptl_crystal_size_mid 0.120
_exptl_crystal_size_min 0.100
_refine_diff_density_max 0.433
_refine_diff_density_min -0.455
_refine_diff_density_rms 0.056
_refine_ls_extinction_method none
_refine_ls_goodness_of_fit_ref 1.059
_refine_ls_hydrogen_treatment mixed
_refine_ls_matrix_type full
_refine_ls_number_parameters 231
_refine_ls_number_reflns 3597
_refine_ls_number_restraints 5
_refine_ls_restrained_S_all 1.060
_refine_ls_R_factor_all 0.0484
_refine_ls_R_factor_gt 0.0372
_refine_ls_shift/su_max 0.005
_refine_ls_shift/su_mean 0.000
_refine_ls_structure_factor_coef Fsqd
_refine_ls_weighting_details 'w=1/[\s^2^(Fo^2^)+(0.0466P)^2^+1.2786P] where P=(Fo^2^+2Fc^2^)/3'
_refine_ls_weighting_scheme calc
_refine_ls_wR_factor_gt 0.0971
_refine_ls_wR_factor_ref 0.1030
_reflns_Friedel_coverage 0.000
_reflns_number_gt 3035
_reflns_number_total 3597
_reflns_threshold_expression 'I > 2\s(I)'
_cod_data_source_file c6ra12274d2.cif
_cod_data_source_block Compound1
_cod_database_code 7225402
_shelx_shelxl_version_number 2014/7
_shelx_space_group_comment
;
The symmetry employed for this shelxl refinement is uniquely defined
by the following loop, which should always be used as a source of
symmetry information in preference to the above space-group names.
They are only intended as comments.
;
_shelx_estimated_absorpt_t_min 0.844
_shelx_estimated_absorpt_t_max 0.917

loop_
_space_group_symop_operation_xyz
'x, y, z'
'-x, y+1/2, -z+1/2'
'-x, -y, -z'
'x, -y-1/2, z-1/2'

loop_
_atom_site_label
_atom_site_type_symbol
_atom_site_fract_x
_atom_site_fract_y
_atom_site_fract_z
_atom_site_U_iso_or_equiv
_atom_site_adp_type
_atom_site_occupancy
_atom_site_site_symmetry_order
_atom_site_calc_flag
_atom_site_refinement_flags_posn
_atom_site_refinement_flags_adp
_atom_site_refinement_flags_occupancy
C1 C 0.5073(3) 0.14965(10) 0.2467(2) 0.0270(4) Uani 1 1 d . . .
C2 C 0.6254(3) 0.13240(12) 0.3623(2) 0.0371(5) Uani 1 1 d . . .
H2 H 0.6637 0.0884 0.3780 0.045 Uiso 1 1 calc R U .
C3 C 0.6864(4) 0.17982(14) 0.4538(2) 0.0420(6) Uani 1 1 d . . .
H3 H 0.7658 0.1677 0.5306 0.050 Uiso 1 1 calc R U .
C4 C 0.6300(4) 0.24510(13) 0.4318(2) 0.0401(6) Uani 1 1 d . . .
H4 H 0.6709 0.2767 0.4940 0.048 Uiso 1 1 calc R U .
C5 C 0.5129(3) 0.26387(12) 0.3180(2) 0.0352(5) Uani 1 1 d . . .
H5 H 0.4752 0.3080 0.3037 0.042 Uiso 1 1 calc R U .
C6 C 0.4517(3) 0.21652(10) 0.2248(2) 0.0271(4) Uani 1 1 d . . .
C7 C 0.1929(3) 0.31647(11) -0.0272(2) 0.0309(5) Uani 1 1 d . . .
C8 C 0.0857(3) 0.27071(13) -0.1246(2) 0.0369(5) Uani 1 1 d . . .
C9 C -0.0106(4) 0.29400(15) -0.2532(2) 0.0477(6) Uani 1 1 d . . .
H9A H -0.0324 0.2567 -0.3090 0.072 Uiso 1 1 calc R U .
H9B H 0.0671 0.3260 -0.2789 0.072 Uiso 1 1 calc R U .
H9C H -0.1283 0.3142 -0.2541 0.072 Uiso 1 1 calc R U .
C10 C 0.1826(4) 0.38999(12) -0.0413(2) 0.0403(6) Uani 1 1 d . . .
C11 C 0.3214(5) 0.43209(14) 0.0500(3) 0.0573(8) Uani 1 1 d . . .
H11A H 0.2723 0.4763 0.0499 0.086 Uiso 1 1 calc R U .
H11B H 0.4368 0.4338 0.0271 0.086 Uiso 1 1 calc R U .
H11C H 0.3442 0.4132 0.1315 0.086 Uiso 1 1 calc R U .
C12 C -0.1714(4) 0.07723(15) -0.2137(3) 0.0512(7) Uani 1 1 d . . .
H12A H -0.2109 0.1207 -0.2490 0.061 Uiso 1 1 calc R U .
H12B H -0.2610 0.0444 -0.2581 0.061 Uiso 1 1 calc R U .
C13 C 0.0219(4) 0.06123(14) -0.2249(3) 0.0507(7) Uani 1 1 d . . .
H13A H 0.0175 0.0549 -0.3115 0.061 Uiso 1 1 calc R U .
H13B H 0.1069 0.0977 -0.1922 0.061 Uiso 1 1 calc R U .
N1 N 0.3302(3) 0.23421(9) 0.10827(18) 0.0304(4) Uani 1 1 d D . .
N2 N 0.3056(3) 0.29699(9) 0.07979(17) 0.0301(4) Uani 1 1 d . . .
N3 N 0.0892(3) -0.00031(11) -0.1540(2) 0.0395(5) Uani 1 1 d D . .
N4 N -0.1629(3) 0.07661(11) -0.0814(2) 0.0410(5) Uani 1 1 d D . .
O1 O 0.0803(3) 0.21145(10) -0.09895(19) 0.0595(6) Uani 1 1 d . . .
O2 O 0.0628(4) 0.41589(11) -0.1244(2) 0.0704(7) Uani 1 1 d . . .
O11 O 0.5144(3) 0.02561(9) 0.1855(2) 0.0511(5) Uani 1 1 d . . .
O12 O 0.2352(2) 0.09023(9) 0.09162(18) 0.0461(5) Uani 1 1 d . . .
O13 O 0.5179(3) 0.10920(11) 0.0308(2) 0.0584(6) Uani 1 1 d . . .
S1 S 0.43896(8) 0.08786(3) 0.12913(6) 0.03223(15) Uani 1 1 d . . .
Cu1 Cu 0.0000 0.0000 0.0000 0.03258(13) Uani 1 2 d S . P
H1N H 0.266(4) 0.2050(12) 0.058(2) 0.049 Uiso 1 1 d D U .
H3A H 0.208(3) -0.0057(14) -0.141(3) 0.049 Uiso 1 1 d D U .
H3B H 0.049(4) -0.0345(11) -0.199(2) 0.049 Uiso 1 1 d D U .
H4A H -0.276(3) 0.0734(15) -0.072(3) 0.049 Uiso 1 1 d D U .
H4B H -0.116(4) 0.1135(11) -0.046(3) 0.049 Uiso 1 1 d D U .

loop_
_atom_site_aniso_label
_atom_site_aniso_U_11
_atom_site_aniso_U_22
_atom_site_aniso_U_33
_atom_site_aniso_U_23
_atom_site_aniso_U_13
_atom_site_aniso_U_12
C1 0.0225(9) 0.0263(10) 0.0329(11) 0.0010(8) 0.0090(8) -0.0021(8)
C2 0.0350(12) 0.0351(12) 0.0410(13) 0.0090(10) 0.0102(10) 0.0022(9)
C3 0.0398(13) 0.0542(16) 0.0282(12) 0.0066(11) 0.0031(10) -0.0038(11)
C4 0.0404(13) 0.0472(15) 0.0310(12) -0.0081(11) 0.0072(10) -0.0079(11)
C5 0.0359(12) 0.0304(12) 0.0383(13) -0.0043(10) 0.0088(10) -0.0034(9)
C6 0.0232(10) 0.0275(10) 0.0307(11) 0.0001(9) 0.0080(8) -0.0028(8)
C7 0.0296(11) 0.0288(11) 0.0335(11) 0.0009(9) 0.0071(9) 0.0014(8)
C8 0.0285(11) 0.0389(13) 0.0402(13) -0.0021(10) 0.0042(9) 0.0029(9)
C9 0.0403(14) 0.0604(17) 0.0379(13) -0.0035(12) 0.0031(11) 0.0065(12)
C10 0.0435(14) 0.0326(13) 0.0453(14) 0.0064(11) 0.0133(11) 0.0025(10)
C11 0.0664(19) 0.0310(14) 0.071(2) -0.0059(13) 0.0134(16) -0.0062(13)
C12 0.0475(16) 0.0543(17) 0.0470(16) 0.0132(13) 0.0049(12) 0.0023(13)
C13 0.0625(18) 0.0474(16) 0.0474(16) -0.0003(13) 0.0238(14) -0.0078(13)
N1 0.0300(9) 0.0249(9) 0.0332(10) -0.0014(7) 0.0034(8) -0.0015(7)
N2 0.0294(9) 0.0272(9) 0.0342(10) 0.0005(8) 0.0094(7) 0.0003(7)
N3 0.0377(11) 0.0418(12) 0.0391(11) -0.0104(9) 0.0107(9) -0.0035(9)
N4 0.0344(11) 0.0377(12) 0.0521(13) 0.0044(10) 0.0141(10) 0.0056(9)
O1 0.0644(13) 0.0378(11) 0.0582(12) -0.0047(9) -0.0134(10) -0.0081(9)
O2 0.0849(17) 0.0430(12) 0.0666(14) 0.0184(11) -0.0066(12) 0.0098(11)
O11 0.0497(11) 0.0260(9) 0.0714(14) -0.0003(9) 0.0064(10) 0.0053(8)
O12 0.0315(9) 0.0379(10) 0.0614(12) -0.0133(9) 0.0006(8) -0.0037(7)
O13 0.0836(15) 0.0476(12) 0.0593(13) -0.0136(10) 0.0455(12) -0.0110(10)
S1 0.0311(3) 0.0239(3) 0.0423(3) -0.0043(2) 0.0113(2) -0.0014(2)
Cu1 0.0298(2) 0.0337(2) 0.0328(2) -0.00219(16) 0.00640(15) 0.00477(16)

loop_
_atom_type_symbol
_atom_type_description
_atom_type_scat_dispersion_real
_atom_type_scat_dispersion_imag
_atom_type_scat_source
C C 0.0033 0.0016 'International Tables Vol C Tables 4.2.6.8 and 6.1.1.4'
H H 0.0000 0.0000 'International Tables Vol C Tables 4.2.6.8 and 6.1.1.4'
N N 0.0061 0.0033 'International Tables Vol C Tables 4.2.6.8 and 6.1.1.4'
O O 0.0106 0.0060 'International Tables Vol C Tables 4.2.6.8 and 6.1.1.4'
S S 0.1246 0.1234 'International Tables Vol C Tables 4.2.6.8 and 6.1.1.4'
Cu Cu 0.3201 1.2651 'International Tables Vol C Tables 4.2.6.8 and 6.1.1.4'

loop_
_geom_angle_atom_site_label_1
_geom_angle_atom_site_label_2
_geom_angle_atom_site_label_3
_geom_angle
_geom_angle_site_symmetry_1
_geom_angle_site_symmetry_3
C2 C1 C6 118.6(2) . .
C2 C1 S1 119.49(17) . .
C6 C1 S1 121.85(16) . .
C3 C2 C1 120.8(2) . .
C3 C2 H2 119.6 . .
C1 C2 H2 119.6 . .
C4 C3 C2 120.2(2) . .
C4 C3 H3 119.9 . .
C2 C3 H3 119.9 . .
C3 C4 C5 120.5(2) . .
C3 C4 H4 119.8 . .
C5 C4 H4 119.8 . .
C4 C5 C6 119.8(2) . .
C4 C5 H5 120.1 . .
C6 C5 H5 120.1 . .
C5 C6 C1 120.2(2) . .
C5 C6 N1 120.9(2) . .
C1 C6 N1 118.89(19) . .
N2 C7 C8 124.3(2) . .
N2 C7 C10 113.2(2) . .
C8 C7 C10 122.6(2) . .
O1 C8 C7 118.4(2) . .
O1 C8 C9 119.4(2) . .
C7 C8 C9 122.2(2) . .
C8 C9 H9A 109.5 . .
C8 C9 H9B 109.5 . .
H9A C9 H9B 109.5 . .
C8 C9 H9C 109.5 . .
H9A C9 H9C 109.5 . .
H9B C9 H9C 109.5 . .
O2 C10 C7 120.9(2) . .
O2 C10 C11 120.1(2) . .
C7 C10 C11 118.9(2) . .
C10 C11 H11A 109.5 . .
C10 C11 H11B 109.5 . .
H11A C11 H11B 109.5 . .
C10 C11 H11C 109.5 . .
H11A C11 H11C 109.5 . .
H11B C11 H11C 109.5 . .
N4 C12 C13 107.9(2) . .
N4 C12 H12A 110.1 . .
C13 C12 H12A 110.1 . .
N4 C12 H12B 110.1 . .
C13 C12 H12B 110.1 . .
H12A C12 H12B 108.4 . .
N3 C13 C12 108.7(2) . .
N3 C13 H13A 110.0 . .
C12 C13 H13A 110.0 . .
N3 C13 H13B 110.0 . .
C12 C13 H13B 110.0 . .
H13A C13 H13B 108.3 . .
N2 N1 C6 118.78(18) . .
N2 N1 H1N 119(2) . .
C6 N1 H1N 122(2) . .
N1 N2 C7 121.47(19) . .
C13 N3 Cu1 108.41(17) . .
C13 N3 H3A 112(2) . .
Cu1 N3 H3A 115(2) . .
C13 N3 H3B 110(2) . .
Cu1 N3 H3B 111(2) . .
H3A N3 H3B 100(3) . .
C12 N4 Cu1 108.47(17) . .
C12 N4 H4A 110(2) . .
Cu1 N4 H4A 111(2) . .
C12 N4 H4B 111(2) . .
Cu1 N4 H4B 109(2) . .
H4A N4 H4B 107(3) . .
O11 S1 O13 113.59(13) . .
O11 S1 O12 113.67(12) . .
O13 S1 O12 112.18(13) . .
O11 S1 C1 106.53(11) . .
O13 S1 C1 105.31(11) . .
O12 S1 C1 104.58(10) . .
N3 Cu1 N3 180.00(10) . 3
N3 Cu1 N4 85.00(9) . .
N3 Cu1 N4 95.00(9) 3 .
N3 Cu1 N4 95.00(9) . 3
N3 Cu1 N4 85.00(9) 3 3
N4 Cu1 N4 180.0 . 3

loop_
_geom_bond_atom_site_label_1
_geom_bond_atom_site_label_2
_geom_bond_distance
_geom_bond_site_symmetry_2
C1 C2 1.392(3) .
C1 C6 1.407(3) .
C1 S1 1.778(2) .
C2 C3 1.381(4) .
C2 H2 0.9300 .
C3 C4 1.378(4) .
C3 H3 0.9300 .
C4 C5 1.381(3) .
C4 H4 0.9300 .
C5 C6 1.393(3) .
C5 H5 0.9300 .
C6 N1 1.411(3) .
C7 N2 1.317(3) .
C7 C8 1.479(3) .
C7 C10 1.485(3) .
C8 O1 1.228(3) .
C8 C9 1.495(3) .
C9 H9A 0.9600 .
C9 H9B 0.9600 .
C9 H9C 0.9600 .
C10 O2 1.212(3) .
C10 C11 1.496(4) .
C11 H11A 0.9600 .
C11 H11B 0.9600 .
C11 H11C 0.9600 .
C12 N4 1.466(4) .
C12 C13 1.509(4) .
C12 H12A 0.9700 .
C12 H12B 0.9700 .
C13 N3 1.480(4) .
C13 H13A 0.9700 .
C13 H13B 0.9700 .
N1 N2 1.301(3) .
N1 H1N 0.857(17) .
N3 Cu1 2.011(2) .
N3 H3A 0.861(18) .
N3 H3B 0.855(17) .
N4 Cu1 2.012(2) .
N4 H4A 0.873(17) .
N4 H4B 0.868(17) .
O11 S1 1.4421(19) .
O12 S1 1.4530(18) .
O13 S1 1.448(2) .
Cu1 N3 2.011(2) 3
Cu1 N4 2.013(2) 3

loop_
_geom_torsion_atom_site_label_1
_geom_torsion_atom_site_label_2
_geom_torsion_atom_site_label_3
_geom_torsion_atom_site_label_4
_geom_torsion
C6 C1 C2 C3 0.2(3)
S1 C1 C2 C3 177.60(19)
C1 C2 C3 C4 0.3(4)
C2 C3 C4 C5 -0.4(4)
C3 C4 C5 C6 -0.1(4)
C4 C5 C6 C1 0.6(3)
C4 C5 C6 N1 179.2(2)
C2 C1 C6 C5 -0.6(3)
S1 C1 C6 C5 -177.97(17)
C2 C1 C6 N1 -179.3(2)
S1 C1 C6 N1 3.4(3)
N2 C7 C8 O1 10.3(4)
C10 C7 C8 O1 -169.5(2)
N2 C7 C8 C9 -168.0(2)
C10 C7 C8 C9 12.3(4)
N2 C7 C10 O2 -167.6(3)
C8 C7 C10 O2 12.2(4)
N2 C7 C10 C11 11.7(3)
C8 C7 C10 C11 -168.6(2)
N4 C12 C13 N3 51.4(3)
C5 C6 N1 N2 13.5(3)
C1 C6 N1 N2 -167.83(19)
C6 N1 N2 C7 -179.5(2)
C8 C7 N2 N1 -0.4(4)
C10 C7 N2 N1 179.4(2)
C12 C13 N3 Cu1 -36.8(3)
C13 C12 N4 Cu1 -40.4(3)
C2 C1 S1 O11 4.9(2)
C6 C1 S1 O11 -177.80(18)
C2 C1 S1 O13 -116.0(2)
C6 C1 S1 O13 61.3(2)
C2 C1 S1 O12 125.55(19)
C6 C1 S1 O12 -57.1(2)
